data_2209484
loop_
_publ_author_name
'Meijboom, Reinout'
'Muller, Alfred'
'Roodt, Andreas'

_publ_section_title
;
 <i>trans</i>-Dichlorobis(tri-<i>m</i>-tolylphosphine)palladium(II)
;
_journal_coeditor_code ER2006
_journal_issue 7
_journal_name_full 'Acta Crystallographica Section E'
_journal_page_first m1603
_journal_page_last m1605
_journal_paper_doi 10.1107/S1600536806022264
_journal_volume 62
_journal_year 2006
_chemical_formula_iupac '[Pd Cl2 (C21 H21 P)2]'
_chemical_formula_moiety 'C42 H42 Cl2 P2 Pd'
_chemical_formula_sum 'C42 H42 Cl2 P2 Pd'
_chemical_formula_weight 786
_chemical_name_systematic
;
trans-Dichlorobis(tri-m-tolylphosphine)palladium(II)
;
_space_group_IT_number 2
_symmetry_cell_setting triclinic
_symmetry_space_group_name_Hall '-P 1'
_symmetry_space_group_name_H-M 'P -1'
_audit_creation_method 'WinGX routine CIF_UPDATE'
_cell_angle_alpha 108.102(2)
_cell_angle_beta 114.206(2)
_cell_angle_gamma 102.811(2)
_cell_formula_units_Z 1
_cell_length_a 10.1864(3)
_cell_length_b 10.4434(3)
_cell_length_c 11.1137(5)
_cell_measurement_reflns_used 7240
_cell_measurement_temperature 100(2)
_cell_measurement_theta_max 28.29
_cell_measurement_theta_min 2.25
_cell_volume 938.17(7)
_computing_cell_refinement 'SAINT-Plus (Bruker, 2004)'
_computing_data_collection 'APEX2 (Bruker, 2005)'
_computing_data_reduction 'SAINT-Plus and XPREP (Bruker 2004)'
_computing_molecular_graphics 'DIAMOND (Brandenburg & Putz, 2005)'
_computing_publication_material 'WinGX (Farrugia, 1999)'
_computing_structure_refinement 'SHELXL97 (Sheldrick, 1997)'
_computing_structure_solution 'SIR97 (Altomare <i>et al.</i>,  1999)'
_diffrn_detector_area_resol_mean 8.2
_diffrn_measured_fraction_theta_full 0.996
_diffrn_measured_fraction_theta_max 0.996
_diffrn_measurement_device_type 'Bruker X8 APEX-II 4K KappaCCD area-detector'
_diffrn_measurement_method '\w and \f'
_diffrn_radiation_monochromator graphite
_diffrn_radiation_type MoK\a
_diffrn_radiation_wavelength 0.71073
_diffrn_reflns_av_R_equivalents 0.0323
_diffrn_reflns_limit_h_max 13
_diffrn_reflns_limit_h_min -13
_diffrn_reflns_limit_k_max 13
_diffrn_reflns_limit_k_min -13
_diffrn_reflns_limit_l_max 14
_diffrn_reflns_limit_l_min -14
_diffrn_reflns_number 44847
_diffrn_reflns_theta_full 28.36
_diffrn_reflns_theta_max 28.36
_diffrn_reflns_theta_min 2.24
_diffrn_standards_number 0
_exptl_absorpt_coefficient_mu 0.751
_exptl_absorpt_correction_T_max 0.9087
_exptl_absorpt_correction_T_min 0.8582
_exptl_absorpt_correction_type multi-scan
_exptl_absorpt_process_details '(SADABS; Bruker, 1998)'
_exptl_crystal_colour yellow
_exptl_crystal_density_diffrn 1.391
_exptl_crystal_density_method 'not measured'
_exptl_crystal_description cuboid
_exptl_crystal_F_000 404
_exptl_crystal_size_max 0.21
_exptl_crystal_size_mid 0.15
_exptl_crystal_size_min 0.13
_refine_diff_density_max 1.329
_refine_diff_density_min -0.499
_refine_ls_extinction_method none
_refine_ls_goodness_of_fit_ref 1.043
_refine_ls_hydrogen_treatment constr
_refine_ls_matrix_type full
_refine_ls_number_parameters 217
_refine_ls_number_reflns 4673
_refine_ls_number_restraints 0
_refine_ls_restrained_S_all 1.043
_refine_ls_R_factor_gt 0.0268
_refine_ls_shift/su_max 0
_refine_ls_structure_factor_coef Fsqd
_refine_ls_weighting_details 'calc w = 1/[\s^2^(Fo^2^)+(0.0319P)^2^+1.0272P] where P=(Fo^2^+2Fc^2^)/3'
_refine_ls_weighting_scheme calc
_refine_ls_wR_factor_ref 0.0693
_reflns_number_gt 4360
_reflns_number_total 4673
_reflns_threshold_expression I>2\s(I)
_cod_data_source_file er2006.cif
_cod_data_source_block I
_cod_database_code 2209484
_cod_database_fobs_code 2209484

loop_
_symmetry_equiv_pos_as_xyz
'x, y, z'
'-x, -y, -z'

loop_
_atom_site_type_symbol
_atom_site_label
_atom_site_fract_x
_atom_site_fract_y
_atom_site_fract_z
_atom_site_U_iso_or_equiv
_atom_site_adp_type
_atom_site_calc_flag
_atom_site_refinement_flags
_atom_site_occupancy
C C1 0.8517(2) 0.49478(19) 0.71106(19) 0.0177(3) Uani d . 1
C C2 0.9068(2) 0.59641(19) 0.66733(19) 0.0187(3) Uani d . 1
H H2 0.8443 0.646 0.6311 0.022 Uiso calc R 1
C C3 1.0516(2) 0.6264(2) 0.6758(2) 0.0201(3) Uani d . 1
C C4 1.1112(2) 0.7389(2) 0.6323(2) 0.0258(4) Uani d . 1
H H4A 1.0238 0.7591 0.5729 0.039 Uiso calc R 1
H H4B 1.1568 0.7009 0.5741 0.039 Uiso calc R 1
H H4C 1.1917 0.8299 0.7214 0.039 Uiso calc R 1
C C5 1.1400(2) 0.5501(2) 0.7274(2) 0.0240(4) Uani d . 1
H H5 1.2385 0.5681 0.7332 0.029 Uiso calc R 1
C C6 1.0862(2) 0.4488(2) 0.7702(2) 0.0266(4) Uani d . 1
H H6 1.1479 0.3979 0.8048 0.032 Uiso calc R 1
C C7 0.9419(2) 0.4208(2) 0.7628(2) 0.0235(4) Uani d . 1
H H7 0.9057 0.3517 0.793 0.028 Uiso calc R 1
C C8 0.7177(2) 0.6107(2) 0.8804(2) 0.0195(3) Uani d . 1
C C9 0.8601(2) 0.7336(2) 0.9697(2) 0.0221(4) Uani d . 1
H H9 0.9372 0.7409 0.942 0.027 Uiso calc R 1
C C10 0.8923(3) 0.8465(2) 1.0992(2) 0.0270(4) Uani d . 1
C C11 1.0461(3) 0.9804(3) 1.1916(3) 0.0387(5) Uani d . 1
H H11A 1.0427 1.0453 1.1439 0.058 Uiso calc R 1
H H11B 1.1324 0.9495 1.2008 0.058 Uiso calc R 1
H H11C 1.063 1.0333 1.2901 0.058 Uiso calc R 1
C C12 0.7780(3) 0.8328(2) 1.1379(2) 0.0297(4) Uani d . 1
H H12 0.7976 0.9081 1.2256 0.036 Uiso calc R 1
C C13 0.6356(3) 0.7108(2) 1.0502(2) 0.0288(4) Uani d . 1
H H13 0.559 0.7033 1.0785 0.035 Uiso calc R 1
C C14 0.6046(2) 0.6001(2) 0.9220(2) 0.0248(4) Uani d . 1
H H14 0.5068 0.517 0.8622 0.03 Uiso calc R 1
C C15 0.5833(2) 0.2980(2) 0.6984(2) 0.0228(4) Uani d . 1
C C16 0.6561(2) 0.2717(2) 0.8199(2) 0.0262(4) Uani d . 1
H H16 0.7495 0.347 0.9073 0.031 Uiso calc R 1
C C17 0.5911(3) 0.1336(2) 0.8133(3) 0.0302(4) Uani d . 1
C C18 0.6666(3) 0.1041(3) 0.9433(3) 0.0356(5) Uani d . 1
H H18A 0.6123 0.1171 0.9985 0.053 Uiso calc R 1
H H18B 0.7773 0.1729 1.0079 0.053 Uiso calc R 1
H H18C 0.6595 0.0029 0.9086 0.053 Uiso calc R 1
C C19 0.4539(3) 0.0271(2) 0.6861(3) 0.0324(5) Uani d . 1
H H19 0.41 -0.0661 0.6811 0.039 Uiso calc R 1
C C20 0.3795(3) 0.0519(2) 0.5673(3) 0.0343(5) Uani d . 1
H H20 0.2842 -0.0229 0.4815 0.041 Uiso calc R 1
C C21 0.4441(2) 0.1878(2) 0.5722(3) 0.0287(4) Uani d . 1
H H21 0.3931 0.2051 0.4894 0.034 Uiso calc R 1
P P 0.66511(5) 0.47356(5) 0.70156(5) 0.01677(9) Uani d . 1
Cl Cl 0.53757(5) 0.31954(5) 0.35465(5) 0.02334(10) Uani d . 1
Pd Pd 0.5 0.5 0.5 0.01543(6) Uani d S 1

loop_
_atom_site_aniso_label
_atom_site_aniso_U_11
_atom_site_aniso_U_22
_atom_site_aniso_U_33
_atom_site_aniso_U_12
_atom_site_aniso_U_13
_atom_site_aniso_U_23
C1 0.0170(8) 0.0211(8) 0.0210(8) 0.0101(6) 0.0128(7) 0.0106(7)
C2 0.0182(8) 0.0193(8) 0.0228(8) 0.0095(6) 0.0128(7) 0.0100(7)
C3 0.0196(8) 0.0191(8) 0.0217(8) 0.0066(7) 0.0131(7) 0.0069(7)
C4 0.0258(9) 0.0230(9) 0.0367(10) 0.0091(7) 0.0225(8) 0.0145(8)
C5 0.0180(8) 0.0303(10) 0.0275(9) 0.0116(7) 0.0144(7) 0.0123(8)
C6 0.0241(9) 0.0368(11) 0.0331(10) 0.0209(8) 0.0177(8) 0.0220(9)
C7 0.0242(9) 0.0308(10) 0.0302(9) 0.0171(8) 0.0182(8) 0.0206(8)
C8 0.0233(8) 0.0231(8) 0.0242(8) 0.0152(7) 0.0162(7) 0.0152(7)
C9 0.0255(9) 0.0255(9) 0.0253(9) 0.0142(7) 0.0173(8) 0.0144(7)
C10 0.0348(10) 0.0269(10) 0.0264(9) 0.0161(8) 0.0178(8) 0.0150(8)
C11 0.0443(13) 0.0316(11) 0.0307(11) 0.0089(10) 0.0199(10) 0.0070(9)
C12 0.0473(12) 0.0302(10) 0.0316(10) 0.0263(9) 0.0284(10) 0.0185(9)
C13 0.0397(11) 0.0364(11) 0.0399(11) 0.0278(9) 0.0323(10) 0.0259(9)
C14 0.0268(9) 0.0298(10) 0.0348(10) 0.0179(8) 0.0224(8) 0.0207(8)
C15 0.0278(9) 0.0222(9) 0.0387(10) 0.0165(7) 0.0260(8) 0.0204(8)
C16 0.0311(10) 0.0309(10) 0.0384(11) 0.0200(8) 0.0270(9) 0.0229(9)
C17 0.0425(12) 0.0387(11) 0.0485(12) 0.0308(10) 0.0391(11) 0.0326(10)
C18 0.0416(12) 0.0347(11) 0.0404(12) 0.0166(10) 0.0242(10) 0.0234(10)
C19 0.0386(11) 0.0239(10) 0.0547(14) 0.0167(9) 0.0358(11) 0.0215(10)
C20 0.0356(11) 0.0226(10) 0.0486(13) 0.0088(8) 0.0266(10) 0.0158(9)
C21 0.0306(10) 0.0224(9) 0.0430(12) 0.0116(8) 0.0247(9) 0.0175(9)
P 0.0170(2) 0.0181(2) 0.0246(2) 0.01032(17) 0.01422(18) 0.01325(18)
Cl 0.0271(2) 0.0222(2) 0.0279(2) 0.01682(17) 0.01626(18) 0.01186(17)
Pd 0.01466(9) 0.01439(9) 0.02344(10) 0.00853(7) 0.01209(7) 0.01063(7)

loop_
_atom_type_symbol
_atom_type_description
_atom_type_scat_dispersion_real
_atom_type_scat_dispersion_imag
_atom_type_scat_source
C C 0.0033 0.0016 'International Tables Vol C Tables 4.2.6.8 and 6.1.1.4'
H H 0 0 'International Tables Vol C Tables 4.2.6.8 and 6.1.1.4'
P P 0.1023 0.0942 'International Tables Vol C Tables 4.2.6.8 and 6.1.1.4'
Cl Cl 0.1484 0.1585 'International Tables Vol C Tables 4.2.6.8 and 6.1.1.4'
Pd Pd -0.9988 1.0072 'International Tables Vol C Tables 4.2.6.8 and 6.1.1.4'

loop_
_geom_angle_atom_site_label_1
_geom_angle_atom_site_label_2
_geom_angle_atom_site_label_3
_geom_angle_site_symmetry_1
_geom_angle_site_symmetry_3
_geom_angle
_geom_angle_publ_flag
C7 C1 C2 . . 119.62(16) ?
C7 C1 P . . 124.01(13) ?
C2 C1 P . . 116.33(13) ?
C3 C2 C1 . . 121.42(16) ?
C3 C2 H2 . . 119.3 ?
C1 C2 H2 . . 119.3 ?
C2 C3 C5 . . 118.01(17) ?
C2 C3 C4 . . 120.80(17) ?
C5 C3 C4 . . 121.18(16) ?
C3 C4 H4A . . 109.5 ?
C3 C4 H4B . . 109.5 ?
H4A C4 H4B . . 109.5 ?
C3 C4 H4C . . 109.5 ?
H4A C4 H4C . . 109.5 ?
H4B C4 H4C . . 109.5 ?
C6 C5 C3 . . 121.02(17) ?
C6 C5 H5 . . 119.5 ?
C3 C5 H5 . . 119.5 ?
C5 C6 C7 . . 120.51(17) ?
C5 C6 H6 . . 119.7 ?
C7 C6 H6 . . 119.7 ?
C1 C7 C6 . . 119.41(17) ?
C1 C7 H7 . . 120.3 ?
C6 C7 H7 . . 120.3 ?
C9 C8 C14 . . 119.07(17) ?
C9 C8 P . . 121.93(13) ?
C14 C8 P . . 118.65(15) ?
C8 C9 C10 . . 121.49(17) ?
C8 C9 H9 . . 119.3 ?
C10 C9 H9 . . 119.3 ?
C12 C10 C9 . . 118.17(19) ?
C12 C10 C11 . . 121.51(19) ?
C9 C10 C11 . . 120.30(19) ?
C10 C11 H11A . . 109.5 ?
C10 C11 H11B . . 109.5 ?
H11A C11 H11B . . 109.5 ?
C10 C11 H11C . . 109.5 ?
H11A C11 H11C . . 109.5 ?
H11B C11 H11C . . 109.5 ?
C13 C12 C10 . . 120.97(19) ?
C13 C12 H12 . . 119.5 ?
C10 C12 H12 . . 119.5 ?
C14 C13 C12 . . 120.40(18) ?
C14 C13 H13 . . 119.8 ?
C12 C13 H13 . . 119.8 ?
C13 C14 C8 . . 119.90(19) ?
C13 C14 H14 . . 120 ?
C8 C14 H14 . . 120 ?
C21 C15 C16 . . 119.33(18) ?
C21 C15 P . . 119.20(15) ?
C16 C15 P . . 121.47(16) ?
C15 C16 C17 . . 120.2(2) ?
C15 C16 H16 . . 119.9 ?
C17 C16 H16 . . 119.9 ?
C19 C17 C16 . . 118.8(2) ?
C19 C17 C18 . . 120.28(19) ?
C16 C17 C18 . . 120.9(2) ?
C17 C18 H18A . . 109.5 ?
C17 C18 H18B . . 109.5 ?
H18A C18 H18B . . 109.5 ?
C17 C18 H18C . . 109.5 ?
H18A C18 H18C . . 109.5 ?
H18B C18 H18C . . 109.5 ?
C20 C19 C17 . . 121.80(19) ?
C20 C19 H19 . . 119.1 ?
C17 C19 H19 . . 119.1 ?
C19 C20 C21 . . 119.7(2) ?
C19 C20 H20 . . 120.1 ?
C21 C20 H20 . . 120.1 ?
C15 C21 C20 . . 120.1(2) ?
C15 C21 H21 . . 119.9 ?
C20 C21 H21 . . 119.9 ?
C8 P C1 . . 104.74(8) ?
C8 P C15 . . 104.42(9) ?
C1 P C15 . . 108.57(8) ?
C8 P Pd . . 114.66(6) y
C1 P Pd . . 109.91(6) y
C15 P Pd . . 113.96(7) y
Cl Pd Cl 2_666 . 180 ?
Cl Pd P 2_666 2_666 87.772(16) ?
Cl Pd P . 2_666 92.228(16) ?
Cl Pd P 2_666 . 92.228(16) ?
Cl Pd P . . 87.772(16) y
P Pd P 2_666 . 180 y

loop_
_geom_bond_atom_site_label_1
_geom_bond_atom_site_label_2
_geom_bond_site_symmetry_2
_geom_bond_distance
_geom_bond_publ_flag
C1 C7 . 1.389(2) ?
C1 C2 . 1.399(2) ?
C1 P . 1.8189(17) y
C2 C3 . 1.394(2) ?
C2 H2 . 0.95 ?
C3 C5 . 1.398(3) ?
C3 C4 . 1.503(3) ?
C4 H4A . 0.98 ?
C4 H4B . 0.98 ?
C4 H4C . 0.98 ?
C5 C6 . 1.383(3) ?
C5 H5 . 0.95 ?
C6 C7 . 1.396(3) ?
C6 H6 . 0.95 ?
C7 H7 . 0.95 ?
C8 C9 . 1.392(3) ?
C8 C14 . 1.401(2) ?
C8 P . 1.8188(19) y
C9 C10 . 1.399(3) ?
C9 H9 . 0.95 ?
C10 C12 . 1.392(3) ?
C10 C11 . 1.510(3) ?
C11 H11A . 0.98 ?
C11 H11B . 0.98 ?
C11 H11C . 0.98 ?
C12 C13 . 1.388(3) ?
C12 H12 . 0.95 ?
C13 C14 . 1.383(3) ?
C13 H13 . 0.95 ?
C14 H14 . 0.95 ?
C15 C21 . 1.394(3) ?
C15 C16 . 1.395(3) ?
C15 P . 1.8215(18) y
C16 C17 . 1.412(3) ?
C16 H16 . 0.95 ?
C17 C19 . 1.379(3) ?
C17 C18 . 1.498(3) ?
C18 H18A . 0.98 ?
C18 H18B . 0.98 ?
C18 H18C . 0.98 ?
C19 C20 . 1.366(3) ?
C19 H19 . 0.95 ?
C20 C21 . 1.400(3) ?
C20 H20 . 0.95 ?
C21 H21 . 0.95 ?
P Pd . 2.3289(4) y
Cl Pd . 2.2897(4) y
Pd Cl 2_666 2.2897(4) ?
Pd P 2_666 2.3289(4) ?

loop_
_geom_hbond_atom_site_label_D
_geom_hbond_atom_site_label_H
_geom_hbond_atom_site_label_A
_geom_hbond_site_symmetry_A
_geom_hbond_distance_DH
_geom_hbond_distance_HA
_geom_hbond_distance_DA
_geom_hbond_angle_DHA
C19 H19 Cl 2_656 0.95 2.76 3.531(2) 139.3
C21 H21 Cl . 0.95 2.82 3.467(2) 125.8

loop_
_geom_torsion_atom_site_label_1
_geom_torsion_atom_site_label_2
_geom_torsion_atom_site_label_3
_geom_torsion_atom_site_label_4
_geom_torsion_site_symmetry_4
_geom_torsion
C7 C1 C2 C3 . -0.6(3)
P C1 C2 C3 . 177.28(14)
C1 C2 C3 C5 . 1.0(3)
C1 C2 C3 C4 . -178.33(17)
C2 C3 C5 C6 . -0.6(3)
C4 C3 C5 C6 . 178.70(19)
C3 C5 C6 C7 . -0.1(3)
C2 C1 C7 C6 . -0.1(3)
P C1 C7 C6 . -177.85(15)
C5 C6 C7 C1 . 0.5(3)
C14 C8 C9 C10 . -0.3(3)
P C8 C9 C10 . 172.86(14)
C8 C9 C10 C12 . 0.4(3)
C8 C9 C10 C11 . -178.33(19)
C9 C10 C12 C13 . -0.2(3)
C11 C10 C12 C13 . 178.5(2)
C10 C12 C13 C14 . -0.1(3)
C12 C13 C14 C8 . 0.3(3)
C9 C8 C14 C13 . -0.1(3)
P C8 C14 C13 . -173.43(15)
C21 C15 C16 C17 . 1.5(3)
P C15 C16 C17 . -178.99(14)
C15 C16 C17 C19 . -1.1(3)
C15 C16 C17 C18 . -179.27(18)
C16 C17 C19 C20 . -0.2(3)
C18 C17 C19 C20 . 178.0(2)
C17 C19 C20 C21 . 1.0(3)
C16 C15 C21 C20 . -0.7(3)
P C15 C21 C20 . 179.78(16)
C19 C20 C21 C15 . -0.5(3)
C9 C8 P C1 . 21.84(17)
C14 C8 P C1 . -165.00(14)
C9 C8 P C15 . 135.89(15)
C14 C8 P C15 . -50.95(16)
C9 C8 P Pd . -98.70(15)
C14 C8 P Pd . 74.46(15)
C7 C1 P C8 . 89.03(17)
C2 C1 P C8 . -88.75(15)
C7 C1 P C15 . -22.07(19)
C2 C1 P C15 . 160.15(14)
C7 C1 P Pd . -147.33(15)
C2 C1 P Pd . 34.89(15)
C21 C15 P C8 . 134.50(15)
C16 C15 P C8 . -44.97(17)
C21 C15 P C1 . -114.19(16)
C16 C15 P C1 . 66.34(17)
C21 C15 P Pd . 8.65(17)
C16 C15 P Pd . -170.82(13)
C8 P Pd Cl 2_666 -7.92(7)
C1 P Pd Cl 2_666 -125.56(6)
C15 P Pd Cl 2_666 112.34(6)
C8 P Pd Cl . 172.08(7)
C1 P Pd Cl . 54.44(6)
C15 P Pd Cl . -67.66(6)
